data_7019671
loop_
_publ_author_name
'Zheng, Yun-Yun'
'Wen, Ru'
'Kong, Xiang-Jian'
'Long, La-Sheng'
'Huang, Rong-Bin'
'Zheng, Lan-Sun'

_publ_section_title
;
 Assembly of an undeca-nuclear nickel substituted POM through
 polycarboxylate ligand.
;
_journal_issue 33
_journal_name_full 'Dalton transactions (Cambridge, England : 2003)'
_journal_page_first 9871
_journal_page_last 9875
_journal_paper_doi 10.1039/c2dt12507b
_journal_volume 41
_journal_year 2012
_chemical_formula_sum 'C24 H103 N15 Ni12 O99 P2 W18'
_chemical_formula_weight 6261.97
_chemical_name_systematic
;
?
;
_space_group_IT_number 12
_symmetry_cell_setting monoclinic
_symmetry_space_group_name_Hall '-C 2y'
_symmetry_space_group_name_H-M 'C 1 2/m 1'
_atom_sites_solution_hydrogens geom
_atom_sites_solution_primary direct
_atom_sites_solution_secondary difmap
_audit_creation_method SHELXL-97
_cell_angle_alpha 90.00
_cell_angle_beta 105.63(3)
_cell_angle_gamma 90.00
_cell_formula_units_Z 4
_cell_length_a 38.794(8)
_cell_length_b 20.940(4)
_cell_length_c 17.201(3)
_cell_measurement_reflns_used 8498
_cell_measurement_temperature 173(2)
_cell_measurement_theta_max 26.00
_cell_measurement_theta_min 3.09
_cell_volume 13456(5)
_computing_cell_refinement PROCESS-AUTO
_computing_data_collection 'PROCESS-AUTO (Rigaku Corporation, 1998)'
_computing_data_reduction 'teXsan (Molecular Structure Corporation, Rigaku Corporation, 1999)'
_computing_molecular_graphics 'SHELXTL V.5.0 (Sheldrick, 1997)'
_computing_publication_material 'SHELXL-97 (Sheldrick, 1997)'
_computing_structure_refinement 'SHELXL-97 (Sheldrick, 1997)'
_computing_structure_solution 'SHELXS-97 (Sheldrick, 1990)'
_diffrn_ambient_temperature 173(2)
_diffrn_measured_fraction_theta_full 0.997
_diffrn_measured_fraction_theta_max 0.997
_diffrn_measurement_device_type 'Rigaku R-AXIS RAPID Imaging Plate'
_diffrn_measurement_method \w
_diffrn_radiation_monochromator graphite
_diffrn_radiation_source 'fine-focus sealed tube'
_diffrn_radiation_type MoK\a
_diffrn_radiation_wavelength 0.71073
_diffrn_reflns_av_R_equivalents 0.2083
_diffrn_reflns_av_sigmaI/netI 0.1690
_diffrn_reflns_limit_h_max 47
_diffrn_reflns_limit_h_min -47
_diffrn_reflns_limit_k_max 24
_diffrn_reflns_limit_k_min -25
_diffrn_reflns_limit_l_max 20
_diffrn_reflns_limit_l_min -21
_diffrn_reflns_number 57640
_diffrn_reflns_theta_full 26.00
_diffrn_reflns_theta_max 26.00
_diffrn_reflns_theta_min 3.09
_exptl_absorpt_coefficient_mu 17.071
_exptl_absorpt_correction_T_max 0.505
_exptl_absorpt_correction_T_min 0.148
_exptl_absorpt_correction_type analytical
_exptl_absorpt_process_details '(ABSCOR; Higashi, 1995)'
_exptl_crystal_colour green
_exptl_crystal_density_diffrn 3.091
_exptl_crystal_density_method 'not measured'
_exptl_crystal_description plate
_exptl_crystal_F_000 11368
_exptl_crystal_size_max 0.12
_exptl_crystal_size_mid 0.12
_exptl_crystal_size_min 0.04
_platon_squeeze_details
;
SQUEEZE removed 2 disordered (H2en)2+ and
7 disordered water molecules per formula unit. This valueis
calculated based upon elemental analysis data and the squeeze void count electrons.
;
_refine_diff_density_max 4.677
_refine_diff_density_min -2.758
_refine_diff_density_rms 0.476
_refine_ls_extinction_coef 0.000094(13)
_refine_ls_extinction_expression Fc^*^=kFc[1+0.001xFc^2^\l^3^/sin(2\q)]^-1/4^
_refine_ls_extinction_method SHELXL
_refine_ls_goodness_of_fit_ref 1.033
_refine_ls_hydrogen_treatment constr
_refine_ls_matrix_type full
_refine_ls_number_parameters 743
_refine_ls_number_reflns 13580
_refine_ls_number_restraints 42
_refine_ls_restrained_S_all 1.032
_refine_ls_R_factor_all 0.1194
_refine_ls_R_factor_gt 0.0885
_refine_ls_shift/su_max 0.000
_refine_ls_shift/su_mean 0.000
_refine_ls_structure_factor_coef Fsqd
_refine_ls_weighting_details 'calc w=1/[\s^2^(Fo^2^)+(0.1193P)^2^+0.0000P] where P=(Fo^2^+2Fc^2^)/3'
_refine_ls_weighting_scheme calc
_refine_ls_wR_factor_gt 0.2325
_refine_ls_wR_factor_ref 0.2516
_reflns_number_gt 8498
_reflns_number_total 13580
_reflns_threshold_expression >2sigma(I)
_cod_data_source_file c2dt12507b.txt
_cod_data_source_block compound_1
_cod_depositor_comments
;
The following automatic conversions were performed:

'_symmetry_cell_setting' value 'Monoclinic' changed to 'monoclinic'
according to /home/saulius/struct/CIF-dictionaries/cif_core.dic
dictionary named 'cif_core.dic' version 2.4.1 from 2010-06-29.

Automatic conversion script
Id: cif_fix_values 1891 2012-01-12 08:04:46Z andrius 
;
_cod_original_cell_volume 13457(5)
_cod_original_sg_symbol_H-M C2/m
_cod_database_code 7019671

loop_
_symmetry_equiv_pos_as_xyz
'x, y, z'
'-x, y, -z'
'x+1/2, y+1/2, z'
'-x+1/2, y+1/2, -z'
'-x, -y, -z'
'x, -y, z'
'-x+1/2, -y+1/2, -z'
'x+1/2, -y+1/2, z'

loop_
_atom_site_label
_atom_site_type_symbol
_atom_site_fract_x
_atom_site_fract_y
_atom_site_fract_z
_atom_site_U_iso_or_equiv
_atom_site_adp_type
_atom_site_occupancy
_atom_site_symmetry_multiplicity
_atom_site_calc_flag
_atom_site_refinement_flags
W3 W 0.26404(3) 0.08223(4) 0.00934(5) 0.0521(3) Uani 1 1 d .
W6 W 0.18449(3) 0.08774(4) 0.39253(5) 0.0500(3) Uani 1 1 d .
W2 W 0.33338(3) 0.17056(4) 0.15990(5) 0.0498(3) Uani 1 1 d .
W1 W 0.39667(3) 0.08826(4) 0.30131(5) 0.0498(3) Uani 1 1 d .
W5 W 0.32972(5) 0.0000 -0.04994(7) 0.0601(4) Uani 1 2 d S
W4 W 0.39948(3) 0.08904(4) 0.10268(6) 0.0584(3) Uani 1 1 d .
W8 W 0.03294(3) 0.08164(4) 0.16098(5) 0.0526(3) Uani 1 1 d .
W7 W 0.11149(3) 0.16878(4) 0.28374(5) 0.0524(3) Uani 1 1 d .
W9 W 0.10666(3) 0.08847(5) 0.45557(5) 0.0603(3) Uani 1 1 d .
W10 W 0.02731(4) 0.0000 0.33277(8) 0.0590(4) Uani 1 2 d S
Ni3 Ni 0.24681(11) 0.0000 0.17867(17) 0.0412(9) Uani 1 2 d S
Ni5 Ni 0.16240(8) 0.07299(11) 0.17882(14) 0.0450(7) Uani 1 1 d .
Ni7 Ni 0.09393(12) 0.0000 0.0764(2) 0.0488(10) Uani 1 2 d S
Ni2 Ni 0.30586(8) 0.07623(11) 0.30817(14) 0.0427(7) Uani 1 1 d .
Ni4 Ni 0.24662(8) 0.14690(11) 0.18468(13) 0.0445(7) Uani 1 1 d .
Ni6 Ni 0.10140(9) 0.14893(12) 0.07724(15) 0.0524(8) Uani 1 1 d .
O49 O 0.1150(6) 0.0000 0.4787(9) 0.049(5) Uani 1 2 d S
O30 O 0.2413(5) 0.0000 -0.0286(10) 0.044(4) Uani 1 2 d SU
O48 O 0.0608(4) 0.0585(6) 0.3938(8) 0.054(4) Uani 1 1 d .
O18 O 0.0645(4) 0.0757(6) 0.1010(8) 0.042(3) Uani 1 1 d .
O15 O 0.2477(4) 0.0729(6) 0.1018(8) 0.052(4) Uani 1 1 d .
O10 O 0.1928(6) 0.0000 0.1526(9) 0.052(6) Uani 1 2 d S
H10A H 0.1858 0.0000 0.0934 0.063 Uiso 1 2 calc SR
O39 O 0.1558(5) 0.0947(8) 0.4738(8) 0.067(5) Uani 1 1 d .
O26 O 0.3248(4) 0.2528(7) 0.1491(8) 0.056(4) Uani 1 1 d .
O17 O 0.1265(4) 0.1401(5) 0.1992(7) 0.052(4) Uani 1 1 d .
O25 O 0.3696(4) 0.1605(6) 0.1035(7) 0.050(4) Uani 1 1 d .
O46 O 0.0113(6) 0.0000 0.1173(11) 0.053(6) Uani 1 2 d S
O23 O 0.4233(5) 0.0992(7) 0.2180(9) 0.063(5) Uani 1 1 d .
O5 O 0.1915(4) 0.1463(6) 0.1445(7) 0.047(4) Uani 1 1 d .
O4 O 0.2467(4) 0.2094(6) 0.2788(7) 0.044(4) Uani 1 1 d .
O14 O 0.3038(4) 0.1422(5) 0.2171(7) 0.043(3) Uani 1 1 d .
O42 O 0.0992(4) 0.1634(7) 0.3895(7) 0.056(4) Uani 1 1 d .
O47 O 0.0992(5) 0.1202(8) 0.5413(9) 0.073(5) Uani 1 1 d .
O29 O 0.2937(5) 0.0651(6) -0.0652(8) 0.057(4) Uani 1 1 d .
O8 O 0.2528(4) 0.0701(6) 0.2578(7) 0.040(3) Uani 1 1 d .
H8A H 0.2377 0.0684 0.2951 0.048 Uiso 1 1 calc R
O24 O 0.3019(4) 0.1400(6) 0.0617(8) 0.055(4) Uani 1 1 d .
Ni1 Ni 0.36080(12) 0.0000 0.4372(2) 0.0475(10) Uani 1 2 d S
Ni8 Ni 0.23670(19) 0.0000 -0.3130(2) 0.092(2) Uani 1 2 d S
O12 O 0.1265(5) 0.0000 0.2056(9) 0.038(4) Uani 1 2 d S
O22 O 0.3537(4) 0.0594(6) 0.1759(7) 0.040(3) Uani 1 1 d .
O11 O 0.3071(7) 0.0000 0.2161(10) 0.056(6) Uani 1 2 d S
O9 O 0.1274(5) 0.0705(6) 0.0659(8) 0.056(4) Uani 1 1 d .
H9A H 0.1378 0.0682 0.0200 0.067 Uiso 1 1 calc R
O38 O 0.2259(4) 0.1189(7) 0.4468(8) 0.056(4) Uani 1 1 d .
O45 O 0.0006(4) 0.1349(6) 0.1068(8) 0.058(4) Uani 1 1 d .
O44 O 0.0692(6) 0.0000 0.2464(10) 0.049(5) Uani 1 2 d S
O21 O 0.3742(4) 0.1669(6) 0.2581(8) 0.050(4) Uani 1 1 d .
O28 O 0.3076(5) 0.0000 0.0744(9) 0.040(5) Uani 1 2 d S
O2 O 0.3591(5) 0.0731(6) 0.5180(7) 0.053(4) Uani 1 1 d .
O37 O 0.1225(4) 0.0572(6) 0.3291(6) 0.049(4) Uani 1 1 d .
O41 O 0.0636(4) 0.1355(6) 0.2352(8) 0.061(4) Uani 1 1 d .
O33 O 0.4317(6) 0.1168(8) 0.0553(11) 0.083(6) Uani 1 1 d .
O36 O 0.1869(6) 0.0000 0.4203(10) 0.049(5) Uani 1 2 d S
O16 O 0.1893(4) 0.0721(5) 0.2955(7) 0.037(3) Uani 1 1 d .
O27 O 0.2322(5) 0.1333(7) -0.0495(7) 0.062(5) Uani 1 1 d .
O13 O 0.3613(4) 0.0676(6) 0.3461(8) 0.050(4) Uani 1 1 d .
O20 O 0.4297(4) 0.1151(6) 0.3833(9) 0.055(4) Uani 1 1 d .
O32 O 0.4120(7) 0.0000 0.1152(13) 0.063(7) Uani 1 2 d S
O31 O 0.3637(5) 0.0609(6) 0.0096(8) 0.059(4) Uani 1 1 d .
O19 O 0.4124(7) 0.0000 0.3016(11) 0.065(7) Uani 1 2 d S
O7 O 0.3095(6) 0.0000 0.3833(10) 0.056(6) Uani 1 2 d S
H7A H 0.2933 0.0000 0.4184 0.067 Uiso 1 2 calc SR
N2 N 0.2405(5) 0.2321(8) 0.1179(9) 0.052(5) Uani 1 1 d .
H2C H 0.2560 0.2326 0.0866 0.062 Uiso 1 1 calc R
O35 O 0.1592(5) 0.1681(7) 0.3533(8) 0.060(4) Uani 1 1 d .
O5W O 0.0629(7) 0.0000 -0.0425(13) 0.067(6) Uani 1 2 d SU
O40 O 0.1064(5) 0.2476(7) 0.2689(10) 0.069(5) Uani 1 1 d .
O50 O -0.0070(8) 0.0000 0.3809(13) 0.077(8) Uani 1 2 d S
N6 N 0.0716(6) 0.2298(8) 0.0845(11) 0.063(6) Uani 1 1 d .
H6C H 0.0584 0.2234 0.1194 0.076 Uiso 1 1 calc R
H6D H 0.0862 0.2633 0.1017 0.076 Uiso 1 1 calc R
P1 P 0.3299(2) 0.0000 0.1613(4) 0.0406(18) Uani 1 2 d S
P2 P 0.1114(2) 0.0000 0.2747(4) 0.0413(18) Uani 1 2 d S
O34 O 0.3380(9) 0.0000 -0.1400(13) 0.082(9) Uani 1 2 d S
O3 O 0.2507(6) 0.3116(7) 0.3112(9) 0.084(6) Uani 1 1 d .
N4 N 0.3056(6) 0.1434(8) 0.3944(9) 0.061(6) Uani 1 1 d .
H4C H 0.2833 0.1592 0.3857 0.073 Uiso 1 1 calc R
H4D H 0.3114 0.1245 0.4432 0.073 Uiso 1 1 calc R
N3 N 0.3349(6) 0.2287(9) 0.5453(11) 0.072(6) Uani 1 1 d .
H3C H 0.3331 0.2631 0.5744 0.108 Uiso 1 1 calc R
H3D H 0.3568 0.2122 0.5631 0.108 Uiso 1 1 calc R
H3E H 0.3188 0.1998 0.5500 0.108 Uiso 1 1 calc R
O1 O 0.3937(5) 0.1440(7) 0.5947(10) 0.080(6) Uani 1 1 d .
C8 C 0.3305(6) 0.1961(9) 0.3947(12) 0.050(5) Uani 1 1 d .
H8F H 0.3249 0.2156 0.3416 0.060 Uiso 1 1 calc R
H8G H 0.3547 0.1795 0.4066 0.060 Uiso 1 1 calc R
N1 N 0.4186(8) 0.0000 0.5044(13) 0.052(7) Uani 1 2 d S
H1A H 0.4317 0.0000 0.4676 0.062 Uiso 1 2 calc SR
C4 C 0.2480(6) 0.2654(9) 0.2596(11) 0.045(5) Uani 1 1 d U
C3 C 0.2467(6) 0.2887(9) 0.1713(12) 0.048(5) Uani 1 1 d U
H3F H 0.2275 0.3195 0.1527 0.058 Uiso 1 1 calc R
H3G H 0.2691 0.3090 0.1710 0.058 Uiso 1 1 calc R
C2 C 0.3904(8) 0.0934(11) 0.5525(14) 0.063(8) Uani 1 1 d .
C1 C 0.4250(9) 0.0631(11) 0.5494(15) 0.077(9) Uani 1 1 d .
H1F H 0.4398 0.0559 0.6039 0.092 Uiso 1 1 calc R
H1G H 0.4378 0.0918 0.5227 0.092 Uiso 1 1 calc R
C6 C 0.1775(7) 0.1915(9) 0.0951(10) 0.051(6) Uani 1 1 d .
C7 C 0.3284(7) 0.2473(10) 0.4583(11) 0.061(7) Uani 1 1 d .
H7F H 0.3454 0.2806 0.4557 0.073 Uiso 1 1 calc R
H7G H 0.3048 0.2663 0.4414 0.073 Uiso 1 1 calc R
O43 O 0.0113(5) 0.0617(7) 0.2527(9) 0.080(6) Uani 1 1 d .
O6 O 0.1451(5) 0.2033(7) 0.0712(8) 0.062(5) Uani 1 1 d .
N5 N 0.0796(6) 0.1613(8) -0.0429(10) 0.071(7) Uani 1 1 d .
H5C H 0.0958 0.1543 -0.0707 0.085 Uiso 1 1 calc R
H5D H 0.0608 0.1351 -0.0615 0.085 Uiso 1 1 calc R
O4W O 0.2073(10) 0.0000 -0.220(2) 0.115(11) Uani 1 2 d SU
C5 C 0.2036(7) 0.2331(11) 0.0665(14) 0.063(6) Uani 1 1 d U
H5F H 0.2038 0.2194 0.0127 0.075 Uiso 1 1 calc R
H5G H 0.1950 0.2767 0.0625 0.075 Uiso 1 1 calc R
O1W O 0.2693(9) 0.0712(8) -0.2506(14) 0.168(16) Uani 1 1 d .
O3W O 0.2535(16) 0.0000 -0.4175(16) 0.19(2) Uani 1 2 d S
C9 C 0.0681(9) 0.2296(12) -0.0486(16) 0.091(10) Uani 1 1 d .
H9F H 0.0891 0.2570 -0.0366 0.109 Uiso 1 1 calc R
H9G H 0.0541 0.2388 -0.1033 0.109 Uiso 1 1 calc R
C10 C 0.0485(7) 0.2421(12) 0.0034(14) 0.062(6) Uani 1 1 d U
H10F H 0.0275 0.2147 -0.0076 0.074 Uiso 1 1 calc R
H10G H 0.0406 0.2863 -0.0015 0.074 Uiso 1 1 calc R
O2W O 0.1959(9) 0.0737(15) -0.3577(17) 0.178(15) Uani 1 1 d .

loop_
_atom_site_aniso_label
_atom_site_aniso_U_11
_atom_site_aniso_U_22
_atom_site_aniso_U_33
_atom_site_aniso_U_23
_atom_site_aniso_U_13
_atom_site_aniso_U_12
W3 0.1000(9) 0.0328(5) 0.0251(4) 0.0033(3) 0.0197(4) 0.0014(4)
W6 0.0761(8) 0.0449(5) 0.0278(4) -0.0081(3) 0.0117(4) -0.0019(4)
W2 0.0889(8) 0.0285(4) 0.0376(4) 0.0028(3) 0.0270(4) -0.0008(4)
W1 0.0757(8) 0.0346(5) 0.0435(5) -0.0004(3) 0.0237(4) -0.0026(4)
W5 0.1171(14) 0.0400(7) 0.0325(6) 0.000 0.0362(7) 0.000
W4 0.1008(10) 0.0347(5) 0.0525(5) 0.0021(4) 0.0429(6) -0.0025(4)
W8 0.0715(8) 0.0361(5) 0.0455(5) -0.0003(3) 0.0079(5) 0.0028(4)
W7 0.0780(8) 0.0344(5) 0.0432(5) -0.0093(3) 0.0134(4) 0.0003(4)
W9 0.0826(9) 0.0621(7) 0.0381(5) -0.0121(4) 0.0198(5) -0.0016(5)
W10 0.0769(12) 0.0513(8) 0.0504(7) 0.000 0.0198(7) 0.000
Ni3 0.081(3) 0.0227(16) 0.0208(14) 0.000 0.0147(16) 0.000
Ni5 0.077(2) 0.0284(12) 0.0272(11) -0.0001(9) 0.0093(12) -0.0007(11)
Ni7 0.080(3) 0.0304(18) 0.0323(17) 0.000 0.0085(18) 0.000
Ni2 0.075(2) 0.0277(12) 0.0273(11) -0.0011(9) 0.0168(12) -0.0002(11)
Ni4 0.084(2) 0.0250(12) 0.0262(11) 0.0008(9) 0.0173(12) -0.0008(11)
Ni6 0.080(2) 0.0295(13) 0.0414(13) 0.0061(11) 0.0063(13) 0.0018(12)
O49 0.057(15) 0.064(13) 0.017(8) 0.000 -0.006(8) 0.000
O30 0.050(6) 0.045(6) 0.038(6) 0.000 0.016(4) 0.000
O48 0.091(13) 0.023(7) 0.039(7) -0.007(6) 0.003(7) 0.005(6)
O18 0.041(9) 0.034(7) 0.043(7) 0.007(5) -0.003(6) 0.000(5)
O15 0.075(12) 0.032(7) 0.049(8) -0.001(6) 0.017(8) 0.005(6)
O10 0.108(19) 0.026(9) 0.019(8) 0.000 0.011(9) 0.000
O39 0.073(14) 0.103(14) 0.035(8) -0.025(8) 0.030(8) 0.008(9)
O26 0.076(12) 0.039(8) 0.058(9) 0.003(7) 0.028(8) 0.004(7)
O17 0.112(13) 0.011(6) 0.035(7) 0.001(5) 0.021(7) 0.008(6)
O25 0.083(12) 0.047(8) 0.036(7) -0.003(6) 0.042(7) -0.011(7)
O46 0.076(17) 0.025(9) 0.045(10) 0.000 -0.005(10) 0.000
O23 0.105(16) 0.046(9) 0.048(8) -0.001(7) 0.037(9) -0.005(8)
O5 0.083(12) 0.027(7) 0.027(6) -0.009(5) 0.008(6) 0.000(6)
O4 0.080(11) 0.029(7) 0.028(6) 0.014(5) 0.023(6) 0.022(6)
O14 0.081(11) 0.026(6) 0.026(6) -0.002(5) 0.021(6) -0.004(6)
O42 0.085(13) 0.051(9) 0.033(7) -0.001(6) 0.019(7) 0.005(7)
O47 0.097(15) 0.063(10) 0.062(10) -0.030(8) 0.024(9) 0.006(9)
O29 0.106(14) 0.031(7) 0.036(7) 0.013(6) 0.024(8) 0.000(7)
O8 0.063(10) 0.031(6) 0.028(6) 0.011(5) 0.016(6) -0.001(6)
O24 0.079(12) 0.037(8) 0.047(8) 0.021(6) 0.011(7) -0.003(7)
Ni1 0.074(3) 0.0372(19) 0.0305(16) 0.000 0.0130(17) 0.000
Ni8 0.175(6) 0.047(3) 0.037(2) 0.000 0.001(3) 0.000
O12 0.059(14) 0.022(8) 0.027(8) 0.000 0.002(8) 0.000
O22 0.059(10) 0.034(7) 0.030(6) 0.000(5) 0.015(6) 0.008(6)
O11 0.11(2) 0.029(10) 0.031(9) 0.000 0.032(11) 0.000
O9 0.086(13) 0.032(7) 0.043(8) -0.018(6) 0.006(8) -0.005(7)
O38 0.089(13) 0.051(9) 0.037(7) -0.005(6) 0.031(7) -0.006(7)
O45 0.078(13) 0.041(8) 0.045(8) 0.008(6) -0.001(7) 0.006(7)
O44 0.069(17) 0.049(12) 0.035(9) 0.000 0.025(10) 0.000
O21 0.071(12) 0.035(7) 0.048(8) 0.021(6) 0.022(7) 0.001(6)
O28 0.060(15) 0.041(10) 0.015(7) 0.000 0.004(8) 0.000
O2 0.095(14) 0.036(7) 0.022(6) 0.004(5) 0.006(7) 0.003(7)
O37 0.085(12) 0.045(8) 0.019(6) -0.008(5) 0.016(6) -0.019(7)
O41 0.076(12) 0.038(8) 0.053(8) -0.009(7) -0.012(8) -0.005(7)
O33 0.128(18) 0.042(9) 0.100(13) -0.007(9) 0.068(12) -0.001(9)
O36 0.081(17) 0.027(9) 0.032(9) 0.000 0.004(9) 0.000
O16 0.057(10) 0.024(6) 0.024(6) -0.009(5) 0.003(6) 0.000(5)
O27 0.102(14) 0.069(10) 0.022(6) 0.016(6) 0.028(7) 0.017(9)
O13 0.065(11) 0.023(6) 0.050(8) 0.000(6) -0.005(7) 0.007(6)
O20 0.067(12) 0.035(7) 0.076(10) -0.023(7) 0.040(8) -0.009(6)
O32 0.12(2) 0.009(8) 0.065(13) 0.000 0.026(13) 0.000
O31 0.108(15) 0.031(7) 0.054(8) -0.006(7) 0.048(9) -0.003(7)
O19 0.09(2) 0.070(15) 0.041(11) 0.000 0.036(12) 0.000
O7 0.10(2) 0.044(12) 0.027(9) 0.000 0.024(10) 0.000
N2 0.070(14) 0.047(10) 0.026(8) -0.003(7) -0.007(8) 0.000(8)
O35 0.077(13) 0.067(10) 0.040(8) -0.016(7) 0.021(7) -0.005(8)
O5W 0.068(8) 0.068(7) 0.061(7) 0.000 0.013(5) 0.000
O40 0.083(14) 0.039(9) 0.073(10) -0.002(8) -0.001(9) -0.014(7)
O50 0.13(3) 0.061(15) 0.046(12) 0.000 0.035(13) 0.000
N6 0.103(18) 0.029(9) 0.057(11) 0.007(8) 0.019(11) 0.002(9)
P1 0.064(6) 0.037(4) 0.026(3) 0.000 0.020(3) 0.000
P2 0.055(6) 0.032(4) 0.033(3) 0.000 0.006(3) 0.000
O34 0.16(3) 0.049(14) 0.047(12) 0.000 0.050(14) 0.000
O3 0.17(2) 0.033(8) 0.052(9) -0.001(7) 0.046(11) 0.015(10)
N4 0.093(17) 0.051(11) 0.034(9) -0.008(8) 0.006(9) 0.008(10)
N3 0.087(18) 0.069(13) 0.058(11) -0.036(10) 0.016(11) -0.015(11)
O1 0.111(16) 0.035(9) 0.077(11) -0.016(8) -0.004(10) -0.007(8)
C8 0.067(17) 0.037(11) 0.051(11) -0.010(9) 0.023(11) -0.013(9)
N1 0.10(2) 0.027(12) 0.037(12) 0.000 0.023(12) 0.000
C4 0.050(6) 0.041(6) 0.042(6) -0.002(4) 0.008(4) -0.001(4)
C3 0.053(7) 0.043(6) 0.049(6) 0.001(4) 0.014(4) -0.003(4)
C2 0.08(2) 0.041(13) 0.048(13) -0.006(10) -0.010(13) 0.001(11)
C1 0.12(3) 0.039(13) 0.056(14) -0.002(11) 0.003(15) -0.003(14)
C6 0.083(19) 0.034(10) 0.024(9) -0.011(8) -0.004(10) -0.022(10)
C7 0.11(2) 0.040(12) 0.035(10) -0.017(9) 0.019(11) 0.009(11)
O43 0.135(18) 0.033(8) 0.056(9) 0.016(7) -0.002(10) 0.004(9)
O6 0.080(14) 0.045(9) 0.047(8) 0.027(7) -0.005(8) 0.012(7)
N5 0.104(19) 0.049(11) 0.044(10) 0.030(9) -0.005(10) -0.005(10)
O4W 0.116(12) 0.117(12) 0.110(11) 0.000 0.027(5) 0.000
C5 0.064(8) 0.058(7) 0.065(7) 0.003(5) 0.017(5) 0.005(5)
O1W 0.27(3) 0.035(10) 0.110(17) 0.027(11) -0.10(2) -0.025(14)
O3W 0.43(8) 0.09(3) 0.040(15) 0.000 0.03(3) 0.000
C9 0.14(3) 0.041(14) 0.075(17) 0.026(13) 0.009(18) 0.016(15)
C10 0.061(7) 0.060(7) 0.061(7) 0.004(5) 0.010(5) 0.001(5)
O2W 0.16(3) 0.18(3) 0.13(2) 0.045(19) -0.07(2) 0.03(2)

loop_
_atom_type_symbol
_atom_type_description
_atom_type_scat_dispersion_real
_atom_type_scat_dispersion_imag
_atom_type_scat_source
C C 0.0033 0.0016 'International Tables Vol C Tables 4.2.6.8 and 6.1.1.4'
H H 0.0000 0.0000 'International Tables Vol C Tables 4.2.6.8 and 6.1.1.4'
N N 0.0061 0.0033 'International Tables Vol C Tables 4.2.6.8 and 6.1.1.4'
O O 0.0106 0.0060 'International Tables Vol C Tables 4.2.6.8 and 6.1.1.4'
P P 0.1023 0.0942 'International Tables Vol C Tables 4.2.6.8 and 6.1.1.4'
Ni Ni 0.3393 1.1124 'International Tables Vol C Tables 4.2.6.8 and 6.1.1.4'
W W -0.8490 6.8722 'International Tables Vol C Tables 4.2.6.8 and 6.1.1.4'

loop_
_geom_angle_atom_site_label_1
_geom_angle_atom_site_label_2
_geom_angle_atom_site_label_3
_geom_angle
_geom_angle_site_symmetry_1
_geom_angle_site_symmetry_3
O27 W3 O15 102.0(6) . .
O27 W3 O24 102.7(7) . .
O15 W3 O24 93.4(6) . .
O27 W3 O30 99.2(7) . .
O15 W3 O30 88.0(7) . .
O24 W3 O30 157.3(7) . .
O27 W3 O29 100.5(6) . .
O15 W3 O29 157.3(6) . .
O24 W3 O29 85.0(6) . .
O30 W3 O29 85.0(7) . .
O27 W3 O28 171.4(5) . .
O15 W3 O28 83.7(6) . .
O24 W3 O28 83.3(5) . .
O30 W3 O28 74.3(6) . .
O29 W3 O28 73.7(6) . .
O38 W6 O16 105.0(6) . .
O38 W6 O36 104.5(8) . .
O16 W6 O36 92.7(7) . .
O38 W6 O35 99.5(7) . .
O16 W6 O35 90.2(5) . .
O36 W6 O35 154.1(8) . .
O38 W6 O39 101.6(6) . .
O16 W6 O39 153.1(6) . .
O36 W6 O39 83.9(8) . .
O35 W6 O39 81.9(7) . .
O38 W6 O37 170.5(6) . .
O16 W6 O37 82.6(5) . .
O36 W6 O37 80.5(7) . .
O35 W6 O37 74.5(6) . .
O39 W6 O37 70.6(6) . .
O26 W2 O14 104.5(6) . .
O26 W2 O24 100.3(6) . .
O14 W2 O24 91.3(6) . .
O26 W2 O25 101.4(6) . .
O14 W2 O25 154.1(6) . .
O24 W2 O25 84.0(7) . .
O26 W2 O21 102.3(6) . .
O14 W2 O21 90.1(6) . .
O24 W2 O21 156.2(6) . .
O25 W2 O21 84.4(6) . .
O26 W2 O22 172.3(6) . .
O14 W2 O22 81.9(5) . .
O24 W2 O22 83.7(5) . .
O25 W2 O22 72.2(5) . .
O21 W2 O22 73.0(5) . .
O20 W1 O13 102.4(6) . .
O20 W1 O21 101.4(6) . .
O13 W1 O21 93.0(6) . .
O20 W1 O19 98.3(8) . .
O13 W1 O19 92.6(8) . .
O21 W1 O19 157.9(7) . .
O20 W1 O23 97.7(7) . .
O13 W1 O23 159.9(6) . .
O21 W1 O23 83.9(6) . .
O19 W1 O23 83.6(7) . .
O20 W1 O22 172.6(6) . .
O13 W1 O22 84.3(5) . .
O21 W1 O22 74.7(5) . .
O19 W1 O22 84.6(7) . .
O23 W1 O22 75.7(6) . .
O34 W5 O29 100.9(8) . 6
O34 W5 O29 100.9(8) . .
O29 W5 O29 90.5(9) 6 .
O34 W5 O31 102.7(9) . .
O29 W5 O31 156.2(6) 6 .
O29 W5 O31 88.4(7) . .
O34 W5 O31 102.7(9) . 6
O29 W5 O31 88.4(7) 6 6
O29 W5 O31 156.2(6) . 6
O31 W5 O31 83.3(9) . 6
O34 W5 O28 171.5(12) . .
O29 W5 O28 73.3(5) 6 .
O29 W5 O28 73.3(5) . .
O31 W5 O28 83.6(5) . .
O31 W5 O28 83.6(5) 6 .
O33 W4 O25 104.7(7) . .
O33 W4 O31 99.1(8) . .
O25 W4 O31 86.7(6) . .
O33 W4 O32 100.4(9) . .
O25 W4 O32 154.3(8) . .
O31 W4 O32 84.3(8) . .
O33 W4 O23 103.4(8) . .
O25 W4 O23 91.7(6) . .
O31 W4 O23 157.0(6) . .
O32 W4 O23 87.5(8) . .
O33 W4 O22 174.8(6) . .
O25 W4 O22 71.1(5) . .
O31 W4 O22 83.8(5) . .
O32 W4 O22 84.1(8) . .
O23 W4 O22 74.0(6) . .
O45 W8 O18 103.8(7) . .
O45 W8 O41 102.2(6) . .
O18 W8 O41 91.5(7) . .
O45 W8 O46 100.4(7) . .
O18 W8 O46 90.4(8) . .
O41 W8 O46 156.1(6) . .
O45 W8 O43 99.1(7) . .
O18 W8 O43 157.0(6) . .
O41 W8 O43 85.0(7) . .
O46 W8 O43 83.9(8) . .
O45 W8 O44 169.4(7) . .
O18 W8 O44 85.8(6) . .
O41 W8 O44 81.6(6) . .
O46 W8 O44 74.8(6) . .
O43 W8 O44 71.2(7) . .
O40 W7 O17 104.8(7) . .
O40 W7 O35 99.1(7) . .
O17 W7 O35 91.9(6) . .
O40 W7 O41 103.1(7) . .
O17 W7 O41 90.8(7) . .
O35 W7 O41 156.2(6) . .
O40 W7 O42 98.4(8) . .
O17 W7 O42 156.7(5) . .
O35 W7 O42 81.9(6) . .
O41 W7 O42 86.3(7) . .
O40 W7 O37 170.6(6) . .
O17 W7 O37 82.8(5) . .
O35 W7 O37 74.9(6) . .
O41 W7 O37 82.0(5) . .
O42 W7 O37 73.9(5) . .
O47 W9 O39 103.4(7) . .
O47 W9 O49 104.9(8) . .
O39 W9 O49 85.6(8) . .
O47 W9 O42 99.2(7) . .
O39 W9 O42 91.6(7) . .
O49 W9 O42 155.8(6) . .
O47 W9 O48 105.0(8) . .
O39 W9 O48 151.3(6) . .
O49 W9 O48 83.0(7) . .
O42 W9 O48 88.3(6) . .
O47 W9 O37 171.4(7) . .
O39 W9 O37 71.5(5) . .
O49 W9 O37 81.8(6) . .
O42 W9 O37 74.5(5) . .
O48 W9 O37 80.9(6) . .
O50 W10 O43 101.9(9) . 6
O50 W10 O43 101.9(9) . .
O43 W10 O43 87.5(10) 6 .
O50 W10 O48 103.6(8) . 6
O43 W10 O48 90.2(6) 6 6
O43 W10 O48 154.4(8) . 6
O50 W10 O48 103.6(8) . .
O43 W10 O48 154.4(8) 6 .
O43 W10 O48 90.2(6) . .
O48 W10 O48 81.1(8) 6 .
O50 W10 O44 171.9(9) . .
O43 W10 O44 72.5(7) 6 .
O43 W10 O44 72.5(7) . .
O48 W10 O44 82.5(6) 6 .
O48 W10 O44 82.5(6) . .
O8 Ni3 O8 96.1(6) . 6
O8 Ni3 O10 94.4(5) . .
O8 Ni3 O10 94.4(5) 6 .
O8 Ni3 O15 172.5(7) . 6
O8 Ni3 O15 82.6(5) 6 6
O10 Ni3 O15 93.1(6) . 6
O8 Ni3 O15 82.6(5) . .
O8 Ni3 O15 172.5(7) 6 .
O10 Ni3 O15 93.1(6) . .
O15 Ni3 O15 97.8(8) 6 .
O8 Ni3 O11 83.2(5) . .
O8 Ni3 O11 83.2(5) 6 .
O10 Ni3 O11 176.4(6) . .
O15 Ni3 O11 89.3(6) 6 .
O15 Ni3 O11 89.3(6) . .
O16 Ni5 O9 170.3(7) . .
O16 Ni5 O10 92.2(6) . .
O9 Ni5 O10 92.6(6) . .
O16 Ni5 O17 91.6(5) . .
O9 Ni5 O17 82.8(6) . .
O10 Ni5 O17 173.3(7) . .
O16 Ni5 O5 96.6(5) . .
O9 Ni5 O5 91.2(5) . .
O10 Ni5 O5 95.7(6) . .
O17 Ni5 O5 89.3(6) . .
O16 Ni5 O12 88.4(6) . .
O9 Ni5 O12 83.4(6) . .
O10 Ni5 O12 87.9(6) . .
O17 Ni5 O12 86.8(6) . .
O5 Ni5 O12 173.7(6) . .
O16 Ni5 Ni6 135.1(4) . .
O9 Ni5 Ni6 40.7(4) . .
O10 Ni5 Ni6 132.7(5) . .
O17 Ni5 Ni6 43.7(3) . .
O5 Ni5 Ni6 81.1(4) . .
O12 Ni5 Ni6 92.6(4) . .
O9 Ni7 O9 94.8(9) 6 .
O9 Ni7 O18 172.5(6) 6 .
O9 Ni7 O18 82.0(6) . .
O9 Ni7 O18 82.0(6) 6 6
O9 Ni7 O18 172.5(6) . 6
O18 Ni7 O18 100.4(8) . 6
O9 Ni7 O5W 97.4(6) 6 .
O9 Ni7 O5W 97.4(6) . .
O18 Ni7 O5W 89.8(6) . .
O18 Ni7 O5W 89.8(6) 6 .
O9 Ni7 O12 83.3(5) 6 .
O9 Ni7 O12 83.3(5) . .
O18 Ni7 O12 89.5(5) . .
O18 Ni7 O12 89.5(5) 6 .
O5W Ni7 O12 178.9(9) . .
O8 Ni2 O7 96.3(7) . .
O8 Ni2 N4 98.7(7) . .
O7 Ni2 N4 95.3(6) . .
O8 Ni2 O14 83.7(5) . .
O7 Ni2 O14 169.8(5) . .
N4 Ni2 O14 94.8(6) . .
O8 Ni2 O13 168.9(5) . .
O7 Ni2 O13 81.0(8) . .
N4 Ni2 O13 92.3(7) . .
O14 Ni2 O13 96.9(6) . .
O8 Ni2 O11 82.2(7) . .
O7 Ni2 O11 83.1(5) . .
N4 Ni2 O11 178.2(7) . .
O14 Ni2 O11 86.8(5) . .
O13 Ni2 O11 86.7(7) . .
O8 Ni4 O5 98.2(6) . .
O8 Ni4 O4 92.4(5) . .
O5 Ni4 O4 92.7(5) . .
O8 Ni4 N2 174.7(6) . .
O5 Ni4 N2 82.4(6) . .
O4 Ni4 N2 82.4(5) . .
O8 Ni4 O15 79.4(5) . .
O5 Ni4 O15 88.7(6) . .
O4 Ni4 O15 171.7(5) . .
N2 Ni4 O15 105.9(6) . .
O8 Ni4 O14 81.9(5) . .
O5 Ni4 O14 174.8(4) . .
O4 Ni4 O14 92.5(5) . .
N2 Ni4 O14 98.0(6) . .
O15 Ni4 O14 86.2(5) . .
O9 Ni6 N5 95.2(7) . .
O9 Ni6 O6 90.4(7) . .
N5 Ni6 O6 90.0(7) . .
O9 Ni6 O17 84.9(5) . .
N5 Ni6 O17 176.1(8) . .
O6 Ni6 O17 86.1(6) . .
O9 Ni6 N6 176.9(7) . .
N5 Ni6 N6 82.6(8) . .
O6 Ni6 N6 91.7(7) . .
O17 Ni6 N6 97.5(6) . .
O9 Ni6 O18 79.3(6) . .
N5 Ni6 O18 99.5(7) . .
O6 Ni6 O18 166.5(5) . .
O17 Ni6 O18 84.4(5) . .
N6 Ni6 O18 99.0(7) . .
O9 Ni6 Ni5 42.9(4) . .
N5 Ni6 Ni5 135.3(7) . .
O6 Ni6 Ni5 78.0(4) . .
O17 Ni6 Ni5 43.8(4) . .
N6 Ni6 Ni5 139.9(5) . .
O18 Ni6 Ni5 88.5(3) . .
W9 O49 W9 153.3(9) 6 .
W3 O30 W3 122.4(10) . 6
W10 O48 W9 156.8(8) . .
W8 O18 Ni7 131.9(7) . .
W8 O18 Ni6 129.1(7) . .
Ni7 O18 Ni6 94.2(6) . .
W3 O15 Ni3 134.5(7) . .
W3 O15 Ni4 124.7(7) . .
Ni3 O15 Ni4 96.0(6) . .
Ni3 O10 Ni5 125.0(6) . 6
Ni3 O10 Ni5 125.0(6) . .
Ni5 O10 Ni5 96.2(10) 6 .
W9 O39 W6 127.9(8) . .
W7 O17 Ni6 128.3(8) . .
W7 O17 Ni5 137.5(7) . .
Ni6 O17 Ni5 92.5(5) . .
W4 O25 W2 128.4(7) . .
W8 O46 W8 121.2(10) . 6
W4 O23 W1 121.3(9) . .
C6 O5 Ni4 115.5(15) . .
C6 O5 Ni5 124.4(15) . .
Ni4 O5 Ni5 120.1(6) . .
C4 O4 Ni4 112.6(12) . .
W2 O14 Ni2 137.0(8) . .
W2 O14 Ni4 127.7(6) . .
Ni2 O14 Ni4 93.1(5) . .
W9 O42 W7 123.4(7) . .
W5 O29 W3 124.8(6) . .
Ni3 O8 Ni2 105.2(6) . .
Ni3 O8 Ni4 101.0(5) . .
Ni2 O8 Ni4 98.8(6) . .
W2 O24 W3 148.1(8) . .
O7 Ni1 O2 96.0(6) . .
O7 Ni1 O2 96.0(6) . 6
O2 Ni1 O2 94.7(7) . 6
O7 Ni1 O13 81.9(6) . 6
O2 Ni1 O13 174.4(5) . 6
O2 Ni1 O13 90.6(5) 6 6
O7 Ni1 O13 81.9(6) . .
O2 Ni1 O13 90.6(5) . .
O2 Ni1 O13 174.4(5) 6 .
O13 Ni1 O13 83.9(7) 6 .
O7 Ni1 N1 177.2(8) . .
O2 Ni1 N1 82.1(6) . .
O2 Ni1 N1 82.1(6) 6 .
O13 Ni1 N1 100.1(6) 6 .
O13 Ni1 N1 100.1(6) . .
O1W Ni8 O1W 92.7(11) . 6
O1W Ni8 O3W 99.2(15) . .
O1W Ni8 O3W 99.2(15) 6 .
O1W Ni8 O2W 167.1(15) . 6
O1W Ni8 O2W 87.5(11) 6 6
O3W Ni8 O2W 93.5(14) . 6
O1W Ni8 O2W 87.5(11) . .
O1W Ni8 O2W 167.1(15) 6 .
O3W Ni8 O2W 93.5(14) . .
O2W Ni8 O2W 89.3(18) 6 .
O1W Ni8 O4W 89.3(12) . .
O1W Ni8 O4W 89.3(12) 6 .
O3W Ni8 O4W 167.6(18) . .
O2W Ni8 O4W 77.8(12) 6 .
O2W Ni8 O4W 77.8(12) . .
P2 O12 Ni5 125.8(6) . .
P2 O12 Ni5 125.8(6) . 6
Ni5 O12 Ni5 88.0(7) . 6
P2 O12 Ni7 124.5(12) . .
Ni5 O12 Ni7 90.7(5) . .
Ni5 O12 Ni7 90.7(5) 6 .
P1 O22 W1 126.1(7) . .
P1 O22 W2 126.2(8) . .
W1 O22 W2 89.3(4) . .
P1 O22 W4 126.6(7) . .
W1 O22 W4 88.6(5) . .
W2 O22 W4 87.7(4) . .
P1 O11 Ni3 125.4(11) . .
P1 O11 Ni2 125.8(9) . .
Ni3 O11 Ni2 89.1(7) . .
P1 O11 Ni2 125.8(9) . 6
Ni3 O11 Ni2 89.1(7) . 6
Ni2 O11 Ni2 90.0(6) . 6
Ni6 O9 Ni7 104.2(8) . .
Ni6 O9 Ni5 96.4(5) . .
Ni7 O9 Ni5 102.3(7) . .
P2 O44 W8 124.6(6) . 6
P2 O44 W8 124.6(6) . .
W8 O44 W8 89.1(7) 6 .
P2 O44 W10 127.5(10) . .
W8 O44 W10 89.8(6) 6 .
W8 O44 W10 89.8(6) . .
W1 O21 W2 122.6(7) . .
P1 O28 W3 126.1(6) . 6
P1 O28 W3 126.1(6) . .
W3 O28 W3 88.8(6) 6 .
P1 O28 W5 127.5(12) . .
W3 O28 W5 87.9(4) 6 .
W3 O28 W5 87.9(4) . .
C2 O2 Ni1 111.0(16) . .
P2 O37 W6 124.5(9) . .
P2 O37 W7 124.0(7) . .
W6 O37 W7 87.6(4) . .
P2 O37 W9 130.7(8) . .
W6 O37 W9 89.2(4) . .
W7 O37 W9 88.0(4) . .
W8 O41 W7 149.9(10) . .
W6 O36 W6 151.9(10) 6 .
W6 O16 Ni5 142.4(8) . .
W1 O13 Ni2 133.6(7) . .
W1 O13 Ni1 129.7(7) . .
Ni2 O13 Ni1 94.3(7) . .
W4 O32 W4 151.3(14) 6 .
W4 O31 W5 153.2(8) . .
W1 O19 W1 143.6(14) . 6
Ni1 O7 Ni2 100.9(8) . 6
Ni1 O7 Ni2 100.9(8) . .
Ni2 O7 Ni2 103.4(8) 6 .
C5 N2 C3 109.5(17) . .
C5 N2 Ni4 106.9(13) . .
C3 N2 Ni4 111.5(11) . .
W7 O35 W6 121.9(8) . .
C10 N6 Ni6 107.2(14) . .
O11 P1 O28 110.9(13) . .
O11 P1 O22 109.9(7) . 6
O28 P1 O22 108.7(6) . 6
O11 P1 O22 109.9(7) . .
O28 P1 O22 108.7(6) . .
O22 P1 O22 108.7(11) 6 .
O12 P2 O37 113.3(7) . 6
O12 P2 O37 113.3(7) . .
O37 P2 O37 104.9(10) 6 .
O12 P2 O44 111.0(10) . .
O37 P2 O44 106.9(8) 6 .
O37 P2 O44 106.9(8) . .
C8 N4 Ni2 112.8(14) . .
N4 C8 C7 111.3(18) . .
C1 N1 C1 121(2) . 6
C1 N1 Ni1 105.6(16) . .
C1 N1 Ni1 105.6(16) 6 .
O4 C4 O3 122.1(18) . .
O4 C4 C3 124.2(17) . .
O3 C4 C3 113.8(16) . .
N2 C3 C4 107.8(15) . .
O1 C2 O2 119(3) . .
O1 C2 C1 115(2) . .
O2 C2 C1 126(2) . .
C2 C1 N1 111(2) . .
O6 C6 O5 125(2) . .
O6 C6 C5 119.0(19) . .
O5 C6 C5 116(2) . .
N3 C7 C8 119.9(17) . .
W10 O43 W8 126.4(11) . .
C6 O6 Ni6 130.2(12) . .
C9 N5 Ni6 103.0(15) . .
N2 C5 C6 115.1(19) . .
C10 C9 N5 111(2) . .
C9 C10 N6 107(2) . .

loop_
_geom_bond_atom_site_label_1
_geom_bond_atom_site_label_2
_geom_bond_distance
_geom_bond_site_symmetry_2
W3 O27 1.739(14) .
W3 O15 1.874(15) .
W3 O24 1.928(14) .
W3 O30 1.965(9) .
W3 O29 1.973(16) .
W3 O28 2.461(13) .
W6 O38 1.750(16) .
W6 O16 1.760(12) .
W6 O36 1.894(4) .
W6 O35 1.973(16) .
W6 O39 2.013(14) .
W6 O37 2.442(14) .
W2 O26 1.755(14) .
W2 O14 1.801(13) .
W2 O24 1.909(14) .
W2 O25 1.924(13) .
W2 O21 1.981(14) .
W2 O22 2.449(12) .
W1 O20 1.725(15) .
W1 O13 1.798(17) .
W1 O21 1.917(13) .
W1 O19 1.946(8) .
W1 O23 1.993(15) .
W1 O22 2.420(12) .
W5 O34 1.66(2) .
W5 O29 1.919(16) 6
W5 O29 1.919(16) .
W5 O31 1.920(15) .
W5 O31 1.920(15) 6
W5 O28 2.509(17) .
W4 O33 1.764(18) .
W4 O25 1.894(15) .
W4 O31 1.908(16) .
W4 O32 1.924(6) .
W4 O23 1.962(15) .
W4 O22 2.515(14) .
W8 O45 1.748(13) .
W8 O18 1.805(15) .
W8 O41 1.871(13) .
W8 O46 1.962(9) .
W8 O43 2.020(19) .
W8 O44 2.438(14) .
W7 O40 1.673(15) .
W7 O17 1.809(13) .
W7 O35 1.914(16) .
W7 O41 1.948(15) .
W7 O42 2.004(13) .
W7 O37 2.465(14) .
W9 O47 1.712(15) .
W9 O39 1.852(18) .
W9 O49 1.904(4) .
W9 O42 1.914(14) .
W9 O48 1.914(15) .
W9 O37 2.502(12) .
W10 O50 1.75(3) .
W10 O43 1.868(14) 6
W10 O43 1.868(14) .
W10 O48 1.887(13) 6
W10 O48 1.887(13) .
W10 O44 2.48(2) .
Ni3 O8 1.972(12) .
Ni3 O8 1.972(12) 6
Ni3 O10 2.02(2) .
Ni3 O15 2.026(14) 6
Ni3 O15 2.026(14) .
Ni3 O11 2.25(3) .
Ni5 O16 1.996(11) .
Ni5 O9 2.049(14) .
Ni5 O10 2.054(16) .
Ni5 O17 2.073(14) .
Ni5 O5 2.082(14) .
Ni5 O12 2.199(15) .
Ni5 Ni6 2.992(4) .
Ni7 O9 2.006(16) 6
Ni7 O9 2.006(16) .
Ni7 O18 2.064(14) .
Ni7 O18 2.064(14) 6
Ni7 O5W 2.07(2) .
Ni7 O12 2.240(16) .
Ni2 O8 2.010(15) .
Ni2 O7 2.034(11) .
Ni2 N4 2.046(16) .
Ni2 O14 2.074(11) .
Ni2 O13 2.080(15) .
Ni2 O11 2.258(12) .
Ni4 O8 2.017(11) .
Ni4 O5 2.064(16) .
Ni4 O4 2.082(12) .
Ni4 N2 2.101(16) .
Ni4 O15 2.114(14) .
Ni4 O14 2.139(15) .
Ni6 O9 1.964(15) .
Ni6 N5 2.027(16) .
Ni6 O6 2.068(18) .
Ni6 O17 2.070(12) .
Ni6 N6 2.072(18) .
Ni6 O18 2.210(14) .
O49 W9 1.904(4) 6
O30 W3 1.965(9) 6
O10 Ni5 2.054(16) 6
O46 W8 1.962(9) 6
O5 C6 1.29(2) .
O4 C4 1.22(2) .
Ni1 O7 1.96(2) .
Ni1 O2 2.081(13) .
Ni1 O2 2.081(13) 6
Ni1 O13 2.116(14) 6
Ni1 O13 2.116(14) .
Ni1 N1 2.23(3) .
Ni8 O1W 2.060(19) .
Ni8 O1W 2.060(19) 6
Ni8 O3W 2.07(4) .
Ni8 O2W 2.20(3) 6
Ni8 O2W 2.20(3) .
Ni8 O4W 2.20(4) .
O12 P2 1.46(2) .
O12 Ni5 2.199(15) 6
O22 P1 1.532(14) .
O11 P1 1.46(2) .
O11 Ni2 2.258(12) 6
O44 P2 1.58(2) .
O44 W8 2.438(14) 6
O28 P1 1.512(16) .
O28 W3 2.461(13) 6
O2 C2 1.27(3) .
O37 P2 1.509(12) .
O36 W6 1.894(4) 6
O32 W4 1.924(6) 6
O19 W1 1.946(8) 6
O7 Ni2 2.034(11) 6
N2 C5 1.46(3) .
N2 C3 1.48(2) .
N6 C10 1.46(3) .
P1 O22 1.532(14) 6
P2 O37 1.509(12) 6
O3 C4 1.30(2) .
N4 C8 1.47(3) .
N3 C7 1.50(3) .
O1 C2 1.27(3) .
C8 C7 1.55(2) .
N1 C1 1.52(2) .
N1 C1 1.52(2) 6
C4 C3 1.58(3) .
C2 C1 1.50(4) .
C6 O6 1.24(3) .
C6 C5 1.52(3) .
N5 C9 1.49(3) .
C9 C10 1.35(4) .

loop_
_platon_squeeze_void_nr
_platon_squeeze_void_average_x
_platon_squeeze_void_average_y
_platon_squeeze_void_average_z
_platon_squeeze_void_volume
_platon_squeeze_void_count_electrons
1 0.000 0.438 -0.012 2083.0 148.5
2 0.500 -0.004 -0.006 2082.9 148.4
3 0.250 0.250 0.500 20.8 3.2
4 0.250 0.750 0.500 20.8 3.5
5 0.750 0.250 0.500 20.8 3.5
6 0.750 0.750 0.500 20.8 3.2
